data_7223975
loop_
_publ_author_name
'Stepanovs, D.'
'Jure, M.'
'Gosteva, M.'
'Popelis, J.'
'Kiselovs, G.'
'Mishnev, A.'

_publ_section_title
;
 Crystal structures and physicochemical properties of diltiazem base and
 its acetylsalicylate, nicotinate andl-malate salts
;
_journal_issue 7
_journal_name_full CrystEngComm
_journal_page_first 1235
_journal_paper_doi 10.1039/C5CE01204J
_journal_volume 18
_journal_year 2016
_chemical_absolute_configuration rm
_chemical_formula_moiety 'C22 H27 N2 O4 S, C9 H7 O4, H2 O'
_chemical_formula_sum 'C31 H36 N2 O9 S'
_chemical_formula_weight 612.68
_chemical_name_common 'Dilteazem  acetylsalicylate hydrate'
_chemical_name_systematic
; 
 ? 
;
_space_group_IT_number 19
_symmetry_cell_setting orthorhombic
_symmetry_space_group_name_Hall 'P 2ac 2ab'
_symmetry_space_group_name_H-M 'P 21 21 21'
_atom_sites_solution_hydrogens geom
_atom_sites_solution_primary direct
_atom_sites_solution_secondary difmap
_audit_creation_method SHELXL-97
_audit_update_record
;
2015-03-26 deposited with the CCDC.
2016-01-22 downloaded from the CCDC.
;
_cell_angle_alpha 90.00
_cell_angle_beta 90.00
_cell_angle_gamma 90.00
_cell_formula_units_Z 4
_cell_length_a 9.9411(4)
_cell_length_b 10.7606(3)
_cell_length_c 28.5926(11)
_cell_measurement_reflns_used 152796
_cell_measurement_temperature 173(2)
_cell_measurement_theta_max 30.034
_cell_measurement_theta_min 0.998
_cell_volume 3058.61(19)
_computing_cell_refinement 'HKL Scalepack (Otwinovski & Minor, 1997)'
_computing_data_collection 'KappaCCD Server Software (Nonius, 1997)'
_computing_data_reduction 'HKL Denzo and Scalepack (Otwinovski & Minor, 1997)'
_computing_molecular_graphics 'ORTEP-3 (Farrugia, 2012)'
_computing_publication_material
;
SHELXL-97 (Sheldrick, 2008), 
PLATON (Spek, 2009) and publCIF (Westrip, 2010)
;
_computing_structure_refinement 'SHELXL-97 (Sheldrick, 2008)'
_computing_structure_solution 'SIR2011 (Burla, 2012)'
_diffrn_ambient_temperature 173(2)
_diffrn_measured_fraction_theta_full 0.993
_diffrn_measured_fraction_theta_max 0.993
_diffrn_measurement_device_type 'Nonius KappaCCD'
_diffrn_measurement_method CCD
_diffrn_radiation_monochromator graphite
_diffrn_radiation_source 'fine-focus sealed tube'
_diffrn_radiation_type MoK\a
_diffrn_radiation_wavelength 0.71073
_diffrn_reflns_av_R_equivalents 0.0000
_diffrn_reflns_av_sigmaI/netI 0.2030
_diffrn_reflns_limit_h_max 14
_diffrn_reflns_limit_h_min -13
_diffrn_reflns_limit_k_max 15
_diffrn_reflns_limit_k_min -15
_diffrn_reflns_limit_l_max 40
_diffrn_reflns_limit_l_min -40
_diffrn_reflns_number 8725
_diffrn_reflns_theta_full 30.03
_diffrn_reflns_theta_max 30.03
_diffrn_reflns_theta_min 2.17
_exptl_absorpt_coefficient_mu 0.163
_exptl_absorpt_correction_type none
_exptl_crystal_colour colorless
_exptl_crystal_density_diffrn 1.331
_exptl_crystal_density_method 'not measured'
_exptl_crystal_description plate
_exptl_crystal_F_000 1296
_exptl_crystal_size_max 0.20
_exptl_crystal_size_mid 0.15
_exptl_crystal_size_min 0.06
_refine_diff_density_max 0.335
_refine_diff_density_min -0.310
_refine_diff_density_rms 0.071
_refine_ls_abs_structure_details 'Flack H D (1983), Acta Cryst. A39, 876-881'
_refine_ls_abs_structure_Flack 0.05(13)
_refine_ls_extinction_method none
_refine_ls_goodness_of_fit_ref 1.077
_refine_ls_hydrogen_treatment mixed
_refine_ls_matrix_type full
_refine_ls_number_parameters 405
_refine_ls_number_reflns 8725
_refine_ls_number_restraints 1
_refine_ls_restrained_S_all 1.077
_refine_ls_R_factor_all 0.2268
_refine_ls_R_factor_gt 0.0984
_refine_ls_shift/su_max 0.001
_refine_ls_shift/su_mean 0.000
_refine_ls_structure_factor_coef Fsqd
_refine_ls_weighting_details 'calc w=1/[\s^2^(Fo^2^)+(0.0000P)^2^+3.5075P] where P=(Fo^2^+2Fc^2^)/3'
_refine_ls_weighting_scheme calc
_refine_ls_wR_factor_gt 0.1185
_refine_ls_wR_factor_ref 0.1501
_reflns_number_gt 4302
_reflns_number_total 8725
_reflns_threshold_expression >2sigma(I)
_cod_data_source_file c5ce01204j2.cif
_cod_data_source_block dil-asa
_cod_depositor_comments 'Adding full bibliography for 7223974--7223977.cif.'
_cod_database_code 7223975

loop_
_symmetry_equiv_pos_as_xyz
'x, y, z'
'-x+1/2, -y, z+1/2'
'x+1/2, -y+1/2, -z'
'-x, y+1/2, -z+1/2'

loop_
_atom_site_label
_atom_site_type_symbol
_atom_site_fract_x
_atom_site_fract_y
_atom_site_fract_z
_atom_site_U_iso_or_equiv
_atom_site_adp_type
_atom_site_occupancy
_atom_site_symmetry_multiplicity
_atom_site_calc_flag
_atom_site_refinement_flags
S1 S 0.67793(11) 0.01126(11) 0.05627(4) 0.0300(3) Uani 1 1 d .
O1 O 0.0718(3) -0.1265(3) -0.01069(12) 0.0446(10) Uani 1 1 d .
O2 O 0.4258(3) 0.3039(3) 0.06456(10) 0.0283(7) Uani 1 1 d .
O3 O 0.4905(3) 0.4460(3) 0.11794(10) 0.0317(8) Uani 1 1 d .
O4 O 0.4073(3) 0.1709(3) 0.14379(11) 0.0298(8) Uani 1 1 d .
O5 O 1.1952(3) -0.3070(3) 0.21687(11) 0.0372(8) Uani 1 1 d .
O6 O 1.1840(3) -0.5056(3) 0.19347(10) 0.0348(8) Uani 1 1 d .
O7 O 1.0657(3) -0.1726(3) 0.14757(11) 0.0311(8) Uani 1 1 d .
O8 O 0.9865(3) -0.0835(3) 0.21294(13) 0.0495(10) Uani 1 1 d .
O9 O 1.4462(4) -0.3067(4) 0.17232(17) 0.0622(13) Uani 1 1 d .
N1 N 0.6334(3) 0.1429(3) 0.15044(13) 0.0268(9) Uani 1 1 d .
N2 N 0.6465(3) -0.0981(4) 0.24646(13) 0.0238(9) Uani 1 1 d D
C1 C 0.5501(4) 0.1279(4) 0.03993(15) 0.0272(11) Uani 1 1 d .
H1 H 0.5807 0.1681 0.0111 0.033 Uiso 1 1 calc R
C2 C 0.5396(4) 0.2286(4) 0.07758(14) 0.0219(10) Uani 1 1 d .
H2 H 0.6210 0.2799 0.0769 0.026 Uiso 1 1 calc R
C3 C 0.5203(5) 0.1774(4) 0.12671(15) 0.0258(10) Uani 1 1 d .
C4 C 0.7667(4) 0.1517(4) 0.13080(17) 0.0261(11) Uani 1 1 d .
C5 C 0.8660(5) 0.2112(4) 0.15664(18) 0.0349(12) Uani 1 1 d .
H5 H 0.8453 0.2451 0.1857 0.042 Uiso 1 1 calc R
C6 C 0.9957(5) 0.2202(5) 0.13937(19) 0.0428(14) Uani 1 1 d .
H6 H 1.0618 0.2602 0.1568 0.051 Uiso 1 1 calc R
C7 C 1.0270(5) 0.1699(5) 0.0964(2) 0.0406(14) Uani 1 1 d .
H7 H 1.1143 0.1760 0.0849 0.049 Uiso 1 1 calc R
C8 C 0.9295(4) 0.1104(5) 0.07024(18) 0.0354(12) Uani 1 1 d .
H8 H 0.9510 0.0766 0.0413 0.042 Uiso 1 1 calc R
C9 C 0.7986(4) 0.1013(4) 0.08747(16) 0.0271(11) Uani 1 1 d .
C10 C 0.4223(4) 0.0574(4) 0.02850(15) 0.0250(10) Uani 1 1 d .
C11 C 0.3628(5) 0.0760(5) -0.01511(16) 0.0341(12) Uani 1 1 d .
H11 H 0.4012 0.1310 -0.0363 0.041 Uiso 1 1 calc R
C12 C 0.2452(4) 0.0115(5) -0.02681(17) 0.0362(12) Uani 1 1 d .
H12 H 0.2059 0.0238 -0.0560 0.043 Uiso 1 1 calc R
C13 C 0.1867(5) -0.0707(5) 0.00466(17) 0.0343(12) Uani 1 1 d .
C14 C 0.2468(4) -0.0888(5) 0.04774(16) 0.0326(12) Uani 1 1 d .
H14 H 0.2079 -0.1430 0.0692 0.039 Uiso 1 1 calc R
C15 C 0.3647(4) -0.0268(4) 0.05924(16) 0.0319(11) Uani 1 1 d .
H15 H 0.4056 -0.0419 0.0879 0.038 Uiso 1 1 calc R
C16 C 0.0176(5) -0.2223(6) 0.0180(2) 0.0607(18) Uani 1 1 d .
H16A H 0.0837 -0.2863 0.0223 0.091 Uiso 1 1 calc R
H16B H -0.0607 -0.2567 0.0032 0.091 Uiso 1 1 calc R
H16C H -0.0068 -0.1883 0.0479 0.091 Uiso 1 1 calc R
C17 C 0.4108(4) 0.4099(4) 0.08858(16) 0.0262(10) Uani 1 1 d .
C18 C 0.2841(4) 0.4776(5) 0.07566(18) 0.0420(14) Uani 1 1 d .
H18A H 0.2133 0.4541 0.0967 0.063 Uiso 1 1 calc R
H18B H 0.2591 0.4566 0.0442 0.063 Uiso 1 1 calc R
H18C H 0.2990 0.5656 0.0778 0.063 Uiso 1 1 calc R
C19 C 0.6188(4) 0.0920(4) 0.19789(15) 0.0280(11) Uani 1 1 d .
H19A H 0.5272 0.1042 0.2086 0.034 Uiso 1 1 calc R
H19B H 0.6785 0.1358 0.2191 0.034 Uiso 1 1 calc R
C20 C 0.6522(4) -0.0459(4) 0.19836(15) 0.0255(11) Uani 1 1 d .
H20A H 0.5889 -0.0899 0.1786 0.031 Uiso 1 1 calc R
H20B H 0.7416 -0.0582 0.1856 0.031 Uiso 1 1 calc R
C21 C 0.5082(4) -0.0962(5) 0.26700(15) 0.0311(12) Uani 1 1 d .
H21A H 0.4763 -0.0121 0.2684 0.047 Uiso 1 1 calc R
H21B H 0.5106 -0.1306 0.2980 0.047 Uiso 1 1 calc R
H21C H 0.4488 -0.1447 0.2478 0.047 Uiso 1 1 calc R
C22 C 0.7014(5) -0.2276(4) 0.24799(16) 0.0315(12) Uani 1 1 d .
H22A H 0.6967 -0.2586 0.2794 0.047 Uiso 1 1 calc R
H22B H 0.7934 -0.2271 0.2378 0.047 Uiso 1 1 calc R
H22C H 0.6494 -0.2801 0.2278 0.047 Uiso 1 1 calc R
C23 C 1.1382(4) -0.3968(5) 0.19702(16) 0.0303(12) Uani 1 1 d .
C24 C 1.0013(4) -0.3744(4) 0.17485(15) 0.0255(11) Uani 1 1 d .
C25 C 0.9053(4) -0.4687(5) 0.17678(16) 0.0319(12) Uani 1 1 d .
H25 H 0.9244 -0.5421 0.1926 0.038 Uiso 1 1 calc R
C26 C 0.7805(5) -0.4537(5) 0.15502(18) 0.0386(13) Uani 1 1 d .
H26 H 0.7160 -0.5160 0.1570 0.046 Uiso 1 1 calc R
C27 C 0.7533(4) -0.3457(5) 0.13057(17) 0.0341(13) Uani 1 1 d .
H27 H 0.6714 -0.3365 0.1152 0.041 Uiso 1 1 calc R
C28 C 0.8467(4) -0.2526(5) 0.12889(15) 0.0316(12) Uani 1 1 d .
H28 H 0.8277 -0.1795 0.1129 0.038 Uiso 1 1 calc R
C29 C 0.9688(4) -0.2671(4) 0.15087(16) 0.0270(11) Uani 1 1 d .
C30 C 1.0744(5) -0.0938(5) 0.18449(19) 0.0353(12) Uani 1 1 d .
C31 C 1.2030(4) -0.0218(5) 0.18423(18) 0.0452(14) Uani 1 1 d .
H31A H 1.2095 0.0264 0.2124 0.068 Uiso 1 1 calc R
H31B H 1.2045 0.0327 0.1576 0.068 Uiso 1 1 calc R
H31C H 1.2777 -0.0782 0.1825 0.068 Uiso 1 1 calc R
H9A H 1.438(6) -0.379(6) 0.153(2) 0.08(2) Uiso 1 1 d .
H2A H 0.696(5) -0.051(4) 0.2655(16) 0.07(2) Uiso 1 1 d D
H9B H 1.369(6) -0.309(6) 0.184(2) 0.08(2) Uiso 1 1 d .

loop_
_atom_site_aniso_label
_atom_site_aniso_U_11
_atom_site_aniso_U_22
_atom_site_aniso_U_33
_atom_site_aniso_U_23
_atom_site_aniso_U_13
_atom_site_aniso_U_12
S1 0.0299(6) 0.0261(7) 0.0342(7) -0.0042(6) -0.0019(5) 0.0046(6)
O1 0.0329(18) 0.054(3) 0.047(2) -0.0080(19) -0.0064(17) -0.0163(19)
O2 0.0285(16) 0.0262(19) 0.0304(19) -0.0004(16) -0.0067(15) 0.0041(14)
O3 0.0287(17) 0.031(2) 0.0351(19) -0.0050(16) -0.0066(16) -0.0019(15)
O4 0.0263(17) 0.031(2) 0.0325(19) -0.0021(16) 0.0027(15) -0.0029(15)
O5 0.0319(17) 0.035(2) 0.044(2) -0.0041(18) -0.0108(17) -0.0023(17)
O6 0.0340(16) 0.033(2) 0.0371(19) 0.0006(17) -0.0062(15) 0.0067(18)
O7 0.0288(16) 0.034(2) 0.0305(19) 0.0029(17) 0.0027(15) -0.0047(16)
O8 0.042(2) 0.044(2) 0.062(2) -0.023(2) 0.010(2) -0.0103(19)
O9 0.036(2) 0.057(3) 0.093(4) -0.032(3) 0.011(2) -0.016(2)
N1 0.029(2) 0.023(2) 0.029(2) 0.0008(19) 0.0006(18) 0.0016(17)
N2 0.023(2) 0.022(2) 0.026(2) -0.0013(19) 0.0017(17) 0.0009(17)
C1 0.030(2) 0.028(3) 0.024(3) 0.006(2) 0.001(2) 0.003(2)
C2 0.024(2) 0.014(2) 0.028(3) 0.002(2) -0.0025(19) 0.0017(18)
C3 0.031(3) 0.019(3) 0.027(3) -0.004(2) -0.002(2) -0.001(2)
C4 0.024(2) 0.020(3) 0.035(3) 0.009(2) -0.007(2) 0.003(2)
C5 0.039(3) 0.023(3) 0.043(3) 0.000(2) -0.009(2) 0.000(2)
C6 0.030(3) 0.034(3) 0.064(4) 0.002(3) -0.016(3) 0.002(2)
C7 0.022(3) 0.031(3) 0.068(4) 0.006(3) -0.001(3) 0.005(2)
C8 0.028(2) 0.036(3) 0.042(3) 0.008(3) 0.004(2) 0.003(2)
C9 0.030(2) 0.019(3) 0.032(3) 0.002(2) -0.002(2) -0.002(2)
C10 0.026(2) 0.027(3) 0.022(3) -0.004(2) 0.001(2) 0.000(2)
C11 0.043(3) 0.026(3) 0.034(3) 0.001(2) 0.002(2) 0.000(2)
C12 0.038(3) 0.037(3) 0.034(3) -0.006(3) -0.012(2) 0.010(3)
C13 0.029(2) 0.033(3) 0.041(3) -0.013(2) 0.000(2) 0.006(2)
C14 0.039(3) 0.030(3) 0.028(3) 0.002(2) 0.009(2) -0.005(2)
C15 0.038(3) 0.031(3) 0.026(3) -0.002(2) -0.002(2) -0.001(2)
C16 0.046(3) 0.068(5) 0.069(4) -0.009(4) -0.001(3) -0.025(3)
C17 0.030(2) 0.024(3) 0.025(3) -0.001(2) 0.007(2) -0.001(2)
C18 0.042(3) 0.040(3) 0.044(3) -0.004(3) -0.009(2) 0.017(3)
C19 0.028(2) 0.031(3) 0.025(3) 0.002(2) 0.000(2) 0.002(2)
C20 0.023(2) 0.025(3) 0.029(3) 0.004(2) -0.004(2) 0.0000(19)
C21 0.029(2) 0.035(3) 0.030(3) 0.005(2) 0.003(2) 0.000(2)
C22 0.033(3) 0.025(3) 0.037(3) 0.003(2) -0.002(2) 0.002(2)
C23 0.031(3) 0.032(3) 0.028(3) 0.004(2) 0.005(2) 0.002(2)
C24 0.018(2) 0.030(3) 0.029(3) -0.007(2) -0.001(2) -0.001(2)
C25 0.028(2) 0.029(3) 0.039(3) 0.000(2) -0.002(2) 0.005(2)
C26 0.031(3) 0.032(3) 0.052(3) -0.007(3) -0.003(2) -0.006(2)
C27 0.020(2) 0.046(4) 0.037(3) -0.015(3) -0.008(2) 0.005(2)
C28 0.030(3) 0.038(3) 0.027(3) 0.001(2) -0.004(2) 0.010(2)
C29 0.027(3) 0.025(3) 0.029(3) -0.006(2) 0.005(2) 0.000(2)
C30 0.032(3) 0.027(3) 0.047(3) 0.004(3) 0.002(3) -0.001(2)
C31 0.033(3) 0.046(4) 0.057(4) 0.005(3) -0.005(3) -0.011(3)

loop_
_atom_type_symbol
_atom_type_description
_atom_type_scat_dispersion_real
_atom_type_scat_dispersion_imag
_atom_type_scat_source
C C 0.0033 0.0016 'International Tables Vol C Tables 4.2.6.8 and 6.1.1.4'
H H 0.0000 0.0000 'International Tables Vol C Tables 4.2.6.8 and 6.1.1.4'
N N 0.0061 0.0033 'International Tables Vol C Tables 4.2.6.8 and 6.1.1.4'
O O 0.0106 0.0060 'International Tables Vol C Tables 4.2.6.8 and 6.1.1.4'
S S 0.1246 0.1234 'International Tables Vol C Tables 4.2.6.8 and 6.1.1.4'

loop_
_geom_angle_atom_site_label_1
_geom_angle_atom_site_label_2
_geom_angle_atom_site_label_3
_geom_angle
C9 S1 C1 102.7(2)
C13 O1 C16 116.8(4)
C17 O2 C2 115.7(3)
C30 O7 C29 116.4(4)
H9A O9 H9B 97(5)
C3 N1 C4 123.0(4)
C3 N1 C19 118.6(3)
C4 N1 C19 118.3(3)
C20 N2 C21 113.1(3)
C20 N2 C22 111.4(3)
C21 N2 C22 109.7(4)
C20 N2 H2A 109(4)
C21 N2 H2A 105(4)
C22 N2 H2A 108(4)
C10 C1 C2 116.6(3)
C10 C1 S1 106.9(3)
C2 C1 S1 110.5(3)
C10 C1 H1 107.5
C2 C1 H1 107.5
S1 C1 H1 107.5
O2 C2 C3 110.1(3)
O2 C2 C1 105.7(3)
C3 C2 C1 113.7(4)
O2 C2 H2 109.1
C3 C2 H2 109.1
C1 C2 H2 109.1
O4 C3 N1 122.7(4)
O4 C3 C2 120.3(4)
N1 C3 C2 117.0(4)
C5 C4 C9 119.5(4)
C5 C4 N1 118.4(4)
C9 C4 N1 122.1(4)
C6 C5 C4 120.3(5)
C6 C5 H5 119.9
C4 C5 H5 119.9
C7 C6 C5 120.1(5)
C7 C6 H6 120.0
C5 C6 H6 120.0
C6 C7 C8 120.4(5)
C6 C7 H7 119.8
C8 C7 H7 119.8
C7 C8 C9 119.7(5)
C7 C8 H8 120.1
C9 C8 H8 120.1
C4 C9 C8 120.0(4)
C4 C9 S1 120.4(3)
C8 C9 S1 119.3(4)
C15 C10 C11 119.1(4)
C15 C10 C1 122.5(4)
C11 C10 C1 118.5(4)
C10 C11 C12 119.8(5)
C10 C11 H11 120.1
C12 C11 H11 120.1
C13 C12 C11 120.7(4)
C13 C12 H12 119.7
C11 C12 H12 119.7
O1 C13 C14 125.9(5)
O1 C13 C12 115.0(4)
C14 C13 C12 119.1(4)
C13 C14 C15 120.5(5)
C13 C14 H14 119.7
C15 C14 H14 119.7
C10 C15 C14 120.8(4)
C10 C15 H15 119.6
C14 C15 H15 119.6
O1 C16 H16A 109.5
O1 C16 H16B 109.5
H16A C16 H16B 109.5
O1 C16 H16C 109.5
H16A C16 H16C 109.5
H16B C16 H16C 109.5
O3 C17 O2 123.5(4)
O3 C17 C18 124.1(4)
O2 C17 C18 112.4(4)
C17 C18 H18A 109.5
C17 C18 H18B 109.5
H18A C18 H18B 109.5
C17 C18 H18C 109.5
H18A C18 H18C 109.5
H18B C18 H18C 109.5
N1 C19 C20 110.5(4)
N1 C19 H19A 109.5
C20 C19 H19A 109.5
N1 C19 H19B 109.5
C20 C19 H19B 109.5
H19A C19 H19B 108.1
N2 C20 C19 111.6(4)
N2 C20 H20A 109.3
C19 C20 H20A 109.3
N2 C20 H20B 109.3
C19 C20 H20B 109.3
H20A C20 H20B 108.0
N2 C21 H21A 109.5
N2 C21 H21B 109.5
H21A C21 H21B 109.5
N2 C21 H21C 109.5
H21A C21 H21C 109.5
H21B C21 H21C 109.5
N2 C22 H22A 109.5
N2 C22 H22B 109.5
H22A C22 H22B 109.5
N2 C22 H22C 109.5
H22A C22 H22C 109.5
H22B C22 H22C 109.5
O5 C23 O6 126.1(4)
O5 C23 C24 118.0(4)
O6 C23 C24 115.9(4)
C29 C24 C25 117.9(4)
C29 C24 C23 123.3(4)
C25 C24 C23 118.7(4)
C24 C25 C26 120.4(4)
C24 C25 H25 119.8
C26 C25 H25 119.8
C27 C26 C25 119.7(4)
C27 C26 H26 120.1
C25 C26 H26 120.1
C28 C27 C26 120.1(4)
C28 C27 H27 120.0
C26 C27 H27 120.0
C27 C28 C29 120.0(5)
C27 C28 H28 120.0
C29 C28 H28 120.0
C28 C29 C24 121.9(4)
C28 C29 O7 119.5(4)
C24 C29 O7 118.6(4)
O8 C30 O7 122.6(4)
O8 C30 C31 125.4(5)
O7 C30 C31 112.0(4)
C30 C31 H31A 109.5
C30 C31 H31B 109.5
H31A C31 H31B 109.5
C30 C31 H31C 109.5
H31A C31 H31C 109.5
H31B C31 H31C 109.5

loop_
_geom_bond_atom_site_label_1
_geom_bond_atom_site_label_2
_geom_bond_distance
S1 C9 1.781(5)
S1 C1 1.846(4)
O1 C13 1.363(5)
O1 C16 1.423(6)
O2 C17 1.340(5)
O2 C2 1.440(5)
O3 C17 1.218(5)
O4 C3 1.227(5)
O5 C23 1.256(5)
O6 C23 1.261(6)
O7 C30 1.356(6)
O7 C29 1.405(5)
O8 C30 1.199(5)
O9 H9A 0.96(6)
O9 H9B 0.84(6)
N1 C3 1.365(5)
N1 C4 1.443(5)
N1 C19 1.470(5)
N2 C20 1.487(5)
N2 C21 1.495(5)
N2 C22 1.497(6)
N2 H2A 0.894(19)
C1 C10 1.515(6)
C1 C2 1.531(6)
C1 H1 0.9800
C2 C3 1.521(6)
C2 H2 0.9800
C4 C5 1.389(6)
C4 C9 1.389(6)
C5 C6 1.384(6)
C5 H5 0.9300
C6 C7 1.379(7)
C6 H6 0.9300
C7 C8 1.381(6)
C7 H7 0.9300
C8 C9 1.395(6)
C8 H8 0.9300
C10 C15 1.386(6)
C10 C11 1.394(6)
C11 C12 1.400(6)
C11 H11 0.9300
C12 C13 1.389(7)
C12 H12 0.9300
C13 C14 1.383(6)
C14 C15 1.389(6)
C14 H14 0.9300
C15 H15 0.9300
C16 H16A 0.9600
C16 H16B 0.9600
C16 H16C 0.9600
C17 C18 1.501(6)
C18 H18A 0.9600
C18 H18B 0.9600
C18 H18C 0.9600
C19 C20 1.520(6)
C19 H19A 0.9700
C19 H19B 0.9700
C20 H20A 0.9700
C20 H20B 0.9700
C21 H21A 0.9600
C21 H21B 0.9600
C21 H21C 0.9600
C22 H22A 0.9600
C22 H22B 0.9600
C22 H22C 0.9600
C23 C24 1.521(6)
C24 C29 1.381(6)
C24 C25 1.395(6)
C25 C26 1.397(6)
C25 H25 0.9300
C26 C27 1.382(7)
C26 H26 0.9300
C27 C28 1.367(6)
C27 H27 0.9300
C28 C29 1.376(6)
C28 H28 0.9300
C30 C31 1.495(6)
C31 H31A 0.9600
C31 H31B 0.9600
C31 H31C 0.9600

loop_
_geom_torsion_atom_site_label_1
_geom_torsion_atom_site_label_2
_geom_torsion_atom_site_label_3
_geom_torsion_atom_site_label_4
_geom_torsion
C9 S1 C1 C10 -160.7(3)
C9 S1 C1 C2 -32.8(3)
C17 O2 C2 C3 67.2(4)
C17 O2 C2 C1 -169.7(3)
C10 C1 C2 O2 -49.9(5)
S1 C1 C2 O2 -172.3(3)
C10 C1 C2 C3 70.9(5)
S1 C1 C2 C3 -51.5(4)
C4 N1 C3 O4 -179.2(4)
C19 N1 C3 O4 2.0(7)
C4 N1 C3 C2 -0.7(6)
C19 N1 C3 C2 -179.5(4)
O2 C2 C3 O4 21.1(6)
C1 C2 C3 O4 -97.2(5)
O2 C2 C3 N1 -157.4(4)
C1 C2 C3 N1 84.2(5)
C3 N1 C4 C5 129.1(5)
C19 N1 C4 C5 -52.1(6)
C3 N1 C4 C9 -51.9(7)
C19 N1 C4 C9 126.9(4)
C9 C4 C5 C6 0.0(7)
N1 C4 C5 C6 179.1(4)
C4 C5 C6 C7 -0.1(7)
C5 C6 C7 C8 0.1(8)
C6 C7 C8 C9 0.0(7)
C5 C4 C9 C8 0.1(7)
N1 C4 C9 C8 -179.0(4)
C5 C4 C9 S1 173.7(4)
N1 C4 C9 S1 -5.3(6)
C7 C8 C9 C4 -0.1(7)
C7 C8 C9 S1 -173.8(4)
C1 S1 C9 C4 68.5(4)
C1 S1 C9 C8 -117.8(4)
C2 C1 C10 C15 -70.4(5)
S1 C1 C10 C15 53.8(5)
C2 C1 C10 C11 111.2(5)
S1 C1 C10 C11 -124.6(4)
C15 C10 C11 C12 1.1(7)
C1 C10 C11 C12 179.6(4)
C10 C11 C12 C13 0.2(7)
C16 O1 C13 C14 -7.6(7)
C16 O1 C13 C12 172.6(4)
C11 C12 C13 O1 179.3(4)
C11 C12 C13 C14 -0.5(7)
O1 C13 C14 C15 179.6(4)
C12 C13 C14 C15 -0.6(7)
C11 C10 C15 C14 -2.3(6)
C1 C10 C15 C14 179.4(4)
C13 C14 C15 C10 2.0(7)
C2 O2 C17 O3 3.8(6)
C2 O2 C17 C18 -175.3(3)
C3 N1 C19 C20 110.1(4)
C4 N1 C19 C20 -68.7(5)
C21 N2 C20 C19 65.4(5)
C22 N2 C20 C19 -170.5(3)
N1 C19 C20 N2 176.4(3)
O5 C23 C24 C29 39.2(6)
O6 C23 C24 C29 -140.6(4)
O5 C23 C24 C25 -143.9(4)
O6 C23 C24 C25 36.3(6)
C29 C24 C25 C26 -0.1(7)
C23 C24 C25 C26 -177.2(4)
C24 C25 C26 C27 1.4(7)
C25 C26 C27 C28 -2.0(7)
C26 C27 C28 C29 1.1(7)
C27 C28 C29 C24 0.3(7)
C27 C28 C29 O7 177.8(4)
C25 C24 C29 C28 -0.8(7)
C23 C24 C29 C28 176.2(4)
C25 C24 C29 O7 -178.4(4)
C23 C24 C29 O7 -1.4(6)
C30 O7 C29 C28 99.0(5)
C30 O7 C29 C24 -83.3(5)
C29 O7 C30 O8 -17.9(7)
C29 O7 C30 C31 163.4(4)
